data_4029657
loop_
_publ_author_name
'Liang, Demin'
'Zou, Yue'
'Wang, Quanrui'
'Goeke, Andreas'

_publ_section_title
;
 Sequential Diels-Alder Reaction/Rearrangement Sequence: Synthesis of
 Functionalized Bicyclo[2.2.1]heptane Derivatives and Revision of Their
 Relative Configuration.
;
_journal_issue 14
_journal_name_full 'The Journal of organic chemistry'
_journal_page_first 6726
_journal_page_last 6731
_journal_paper_doi 10.1021/jo500942a
_journal_volume 79
_journal_year 2014
_chemical_formula_sum 'C17 H21 N O4'
_chemical_formula_weight 303.35
_chemical_name_systematic
; 
 ? 
;
_space_group_crystal_system triclinic
_space_group_IT_number 2
_space_group_name_Hall '-P 1'
_space_group_name_H-M_alt 'P -1'
_symmetry_space_group_name_Hall '-P 1'
_symmetry_space_group_name_H-M 'P -1'
_atom_sites_solution_hydrogens geom
_audit_creation_method SHELXL-2013
_cell_angle_alpha 66.576(4)
_cell_angle_beta 79.752(4)
_cell_angle_gamma 88.139(4)
_cell_formula_units_Z 2
_cell_length_a 6.082(3)
_cell_length_b 11.612(5)
_cell_length_c 12.591(5)
_cell_measurement_reflns_used 1831
_cell_measurement_temperature 293(2)
_cell_measurement_theta_max 26.44
_cell_measurement_theta_min 3.10
_cell_volume 802.2(6)
_computing_cell_refinement 'Bruker SAINT'
_computing_data_collection 'Bruker APEX2'
_computing_data_reduction 'Bruker SAINT'
_computing_molecular_graphics 'Bruker SHELXTL'
_computing_publication_material 'Bruker SHELXTL'
_computing_structure_refinement 'SHELXL-2013 (Sheldrick, 2013)'
_computing_structure_solution 'SHELXS-97 (Sheldrick, 2008)'
_diffrn_ambient_temperature 293(2)
_diffrn_measured_fraction_theta_full 0.959
_diffrn_measured_fraction_theta_max 0.971
_diffrn_measurement_device_type 'Bruker APEX-II CCD'
_diffrn_measurement_method '\f and \w scans'
_diffrn_radiation_type MoK\a
_diffrn_radiation_wavelength 0.71073
_diffrn_reflns_av_R_equivalents 0.0225
_diffrn_reflns_av_unetI/netI 0.0363
_diffrn_reflns_Laue_measured_fraction_full 0.959
_diffrn_reflns_Laue_measured_fraction_max 0.971
_diffrn_reflns_limit_h_max 7
_diffrn_reflns_limit_h_min -7
_diffrn_reflns_limit_k_max 13
_diffrn_reflns_limit_k_min -10
_diffrn_reflns_limit_l_max 15
_diffrn_reflns_limit_l_min -15
_diffrn_reflns_number 3982
_diffrn_reflns_point_group_measured_fraction_full 0.959
_diffrn_reflns_point_group_measured_fraction_max 0.971
_diffrn_reflns_theta_full 25.242
_diffrn_reflns_theta_max 25.096
_diffrn_reflns_theta_min 1.792
_exptl_absorpt_coefficient_mu 0.089
_exptl_absorpt_correction_T_max 0.746
_exptl_absorpt_correction_T_min 0.652
_exptl_absorpt_correction_type multi-scan
_exptl_absorpt_process_details sadabs
_exptl_crystal_colour colourless
_exptl_crystal_density_diffrn 1.256
_exptl_crystal_description block
_exptl_crystal_F_000 324
_exptl_crystal_size_max 0.620
_exptl_crystal_size_mid 0.420
_exptl_crystal_size_min 0.200
_refine_diff_density_max 0.194
_refine_diff_density_min -0.175
_refine_diff_density_rms 0.056
_refine_ls_extinction_coef 0.081(10)
_refine_ls_extinction_expression Fc^*^=kFc[1+0.001xFc^2^\l^3^/sin(2\q)]^-1/4^
_refine_ls_extinction_method SHELXL
_refine_ls_goodness_of_fit_ref 1.059
_refine_ls_hydrogen_treatment constr
_refine_ls_matrix_type full
_refine_ls_number_parameters 203
_refine_ls_number_reflns 2783
_refine_ls_number_restraints 0
_refine_ls_restrained_S_all 1.059
_refine_ls_R_factor_all 0.0586
_refine_ls_R_factor_gt 0.0478
_refine_ls_shift/su_max 0.001
_refine_ls_shift/su_mean 0.000
_refine_ls_structure_factor_coef Fsqd
_refine_ls_weighting_details
; 
 w=1/[\s^2^(Fo^2^)+(0.0786P)^2^+0.1250P] 
 where P=(Fo^2^+2Fc^2^)/3 
;
_refine_ls_weighting_scheme calc
_refine_ls_wR_factor_gt 0.1386
_refine_ls_wR_factor_ref 0.1487
_reflns_Friedel_coverage 0.000
_reflns_number_gt 2203
_reflns_number_total 2783
_reflns_threshold_expression 'I > 2\s(I)'
_cod_data_source_file jo500942a_si_001.cif
_cod_data_source_block a40415b
_cod_depositor_comments 'Adding full bibliography for 4029656--4029657.cif.'
_cod_database_code 4029657
_shelx_space_group_comment
; 
The symmetry employed for this shelxl refinement is uniquely defined 
by the following loop, which should always be used as a source of 
symmetry information in preference to the above space-group names. 
They are only intended as comments. 
;
_shelx_estimated_absorpt_t_min 0.947
_shelx_estimated_absorpt_t_max 0.982
_shelxl_version_number 2013-2

loop_
_space_group_symop_operation_xyz
'x, y, z'
'-x, -y, -z'

loop_
_atom_site_label
_atom_site_type_symbol
_atom_site_fract_x
_atom_site_fract_y
_atom_site_fract_z
_atom_site_U_iso_or_equiv
_atom_site_adp_type
_atom_site_occupancy
_atom_site_site_symmetry_order
_atom_site_calc_flag
_atom_site_refinement_flags_posn
_atom_site_refinement_flags_adp
N1 N 0.6977(3) 0.86618(15) -0.03252(14) 0.0693(5) Uani 1 1 d . .
O1 O -0.0570(2) 0.72422(16) 0.43234(13) 0.0810(5) Uani 1 1 d . .
O2 O 0.24065(18) 0.77568(11) 0.48992(9) 0.0539(3) Uani 1 1 d . .
O3 O 0.6199(3) 0.84637(19) -0.10623(13) 0.1024(6) Uani 1 1 d . .
O4 O 0.8900(3) 0.90250(19) -0.04670(15) 0.1035(6) Uani 1 1 d . .
C1 C 0.1239(2) 0.73124(15) 0.61115(13) 0.0474(4) Uani 1 1 d . .
H1 H -0.0365 0.7441 0.6126 0.057 Uiso 1 1 calc R U
C2 C 0.1604(3) 0.59154(16) 0.68376(16) 0.0584(5) Uani 1 1 d . .
H2 H 0.0126 0.5488 0.7174 0.070 Uiso 1 1 calc R U
C3 C 0.2611(3) 0.59737(18) 0.78592(15) 0.0636(5) Uani 1 1 d . .
C4 C 0.4998(3) 0.6556(2) 0.7380(2) 0.0823(7) Uani 1 1 d . .
H4A H 0.5747 0.6500 0.8017 0.099 Uiso 1 1 calc R U
H4B H 0.5868 0.6136 0.6926 0.099 Uiso 1 1 calc R U
C5 C 0.4681(3) 0.7924(2) 0.66008(16) 0.0694(6) Uani 1 1 d . .
H5A H 0.5346 0.8114 0.5787 0.083 Uiso 1 1 calc R U
H5B H 0.5345 0.8490 0.6862 0.083 Uiso 1 1 calc R U
C6 C 0.2134(3) 0.80296(15) 0.67435(14) 0.0511(4) Uani 1 1 d . .
C7 C 0.1393(3) 0.70830(16) 0.80143(14) 0.0563(5) Uani 1 1 d . .
H7A H 0.1935 0.7325 0.8579 0.068 Uiso 1 1 calc R U
H7B H -0.0217 0.6932 0.8225 0.068 Uiso 1 1 calc R U
C8 C 0.2935(4) 0.5216(2) 0.6149(2) 0.0885(7) Uani 1 1 d . .
H8A H 0.4279 0.5698 0.5687 0.133 Uiso 1 1 calc R U
H8B H 0.2048 0.5096 0.5639 0.133 Uiso 1 1 calc R U
H8C H 0.3315 0.4413 0.6689 0.133 Uiso 1 1 calc R U
C9 C 0.2385(5) 0.4737(2) 0.8935(2) 0.1118(10) Uani 1 1 d . .
H9A H 0.2848 0.4868 0.9570 0.168 Uiso 1 1 calc R U
H9B H 0.3311 0.4134 0.8749 0.168 Uiso 1 1 calc R U
H9C H 0.0854 0.4431 0.9164 0.168 Uiso 1 1 calc R U
C10 C 0.1315(4) 0.93526(17) 0.64298(18) 0.0768(6) Uani 1 1 d . .
H10A H 0.1901 0.9858 0.5619 0.115 Uiso 1 1 calc R U
H10B H 0.1815 0.9710 0.6919 0.115 Uiso 1 1 calc R U
H10C H -0.0290 0.9327 0.6553 0.115 Uiso 1 1 calc R U
C11 C 0.1350(3) 0.76032(16) 0.41212(15) 0.0539(4) Uani 1 1 d . .
C12 C 0.2855(3) 0.79178(15) 0.29601(14) 0.0503(4) Uani 1 1 d . .
C13 C 0.4991(3) 0.84340(17) 0.27183(15) 0.0585(5) Uani 1 1 d . .
H13 H 0.5528 0.8603 0.3290 0.070 Uiso 1 1 calc R U
C14 C 0.6337(3) 0.87013(18) 0.16388(16) 0.0613(5) Uani 1 1 d . .
H14 H 0.7768 0.9062 0.1471 0.074 Uiso 1 1 calc R U
C15 C 0.5514(3) 0.84227(16) 0.08149(14) 0.0555(4) Uani 1 1 d . .
C16 C 0.3394(3) 0.7900(2) 0.10338(17) 0.0691(5) Uani 1 1 d . .
H16 H 0.2872 0.7717 0.0465 0.083 Uiso 1 1 calc R U
C17 C 0.2070(3) 0.7655(2) 0.21092(17) 0.0654(5) Uani 1 1 d . .
H17 H 0.0630 0.7309 0.2269 0.078 Uiso 1 1 calc R U

loop_
_atom_site_aniso_label
_atom_site_aniso_U_11
_atom_site_aniso_U_22
_atom_site_aniso_U_33
_atom_site_aniso_U_23
_atom_site_aniso_U_13
_atom_site_aniso_U_12
N1 0.0891(13) 0.0678(10) 0.0528(9) -0.0284(8) -0.0094(9) 0.0176(9)
O1 0.0522(8) 0.1267(13) 0.0814(10) -0.0597(9) -0.0079(7) -0.0159(8)
O2 0.0468(6) 0.0729(8) 0.0460(6) -0.0283(6) -0.0047(5) -0.0094(5)
O3 0.1154(14) 0.1477(16) 0.0612(9) -0.0598(10) -0.0174(9) 0.0181(11)
O4 0.0967(13) 0.1360(15) 0.0816(11) -0.0592(11) 0.0172(9) -0.0207(11)
C1 0.0366(8) 0.0575(9) 0.0479(9) -0.0238(7) 0.0009(6) -0.0053(6)
C2 0.0500(10) 0.0522(10) 0.0676(11) -0.0254(8) 0.0080(8) -0.0046(7)
C3 0.0588(11) 0.0666(11) 0.0530(10) -0.0154(8) -0.0012(8) 0.0146(8)
C4 0.0484(11) 0.125(2) 0.0789(14) -0.0457(14) -0.0152(10) 0.0165(11)
C5 0.0538(11) 0.1016(15) 0.0534(10) -0.0323(10) -0.0034(8) -0.0218(10)
C6 0.0529(9) 0.0563(10) 0.0437(8) -0.0214(7) -0.0022(7) -0.0074(7)
C7 0.0556(10) 0.0650(11) 0.0458(9) -0.0223(8) -0.0014(7) 0.0006(8)
C8 0.1048(17) 0.0695(14) 0.0972(17) -0.0476(13) 0.0006(13) 0.0109(12)
C9 0.136(2) 0.0824(16) 0.0784(16) -0.0023(13) -0.0016(15) 0.0413(15)
C10 0.1084(17) 0.0547(11) 0.0662(12) -0.0250(9) -0.0091(11) -0.0067(10)
C11 0.0504(10) 0.0626(10) 0.0571(10) -0.0309(8) -0.0128(8) -0.0011(7)
C12 0.0533(10) 0.0529(9) 0.0506(9) -0.0244(7) -0.0150(7) 0.0049(7)
C13 0.0630(11) 0.0698(11) 0.0502(10) -0.0305(8) -0.0109(8) -0.0078(8)
C14 0.0638(11) 0.0665(11) 0.0568(10) -0.0283(9) -0.0080(8) -0.0056(8)
C15 0.0703(12) 0.0525(9) 0.0456(9) -0.0217(7) -0.0121(8) 0.0148(8)
C16 0.0729(13) 0.0922(14) 0.0611(11) -0.0454(11) -0.0252(10) 0.0112(10)
C17 0.0559(11) 0.0908(14) 0.0635(11) -0.0423(10) -0.0173(9) 0.0003(9)

loop_
_atom_type_symbol
_atom_type_description
_atom_type_scat_dispersion_real
_atom_type_scat_dispersion_imag
_atom_type_scat_source
C C 0.0033 0.0016 'International Tables Vol C Tables 4.2.6.8 and 6.1.1.4'
H H 0.0000 0.0000 'International Tables Vol C Tables 4.2.6.8 and 6.1.1.4'
N N 0.0061 0.0033 'International Tables Vol C Tables 4.2.6.8 and 6.1.1.4'
O O 0.0106 0.0060 'International Tables Vol C Tables 4.2.6.8 and 6.1.1.4'

loop_
_geom_angle_atom_site_label_1
_geom_angle_atom_site_label_2
_geom_angle_atom_site_label_3
_geom_angle
O3 N1 O4 123.68(18)
O3 N1 C15 118.01(19)
O4 N1 C15 118.30(17)
C11 O2 C1 117.38(12)
O2 C1 C6 110.01(12)
O2 C1 C2 113.12(13)
C6 C1 C2 105.12(13)
C8 C2 C3 116.07(17)
C8 C2 C1 115.55(16)
C3 C2 C1 102.49(13)
C9 C3 C7 117.02(17)
C9 C3 C4 114.91(18)
C7 C3 C4 99.94(16)
C9 C3 C2 113.87(19)
C7 C3 C2 100.38(13)
C4 C3 C2 108.98(15)
C5 C4 C3 104.30(15)
C4 C5 C6 104.00(14)
C10 C6 C1 114.30(15)
C10 C6 C7 117.14(14)
C1 C6 C7 98.70(13)
C10 C6 C5 115.28(16)
C1 C6 C5 108.44(14)
C7 C6 C5 101.01(14)
C3 C7 C6 96.23(13)
O1 C11 O2 124.66(16)
O1 C11 C12 123.65(15)
O2 C11 C12 111.69(14)
C13 C12 C17 119.41(16)
C13 C12 C11 122.47(15)
C17 C12 C11 118.11(15)
C14 C13 C12 120.75(16)
C15 C14 C13 118.44(17)
C14 C15 C16 122.10(17)
C14 C15 N1 118.70(17)
C16 C15 N1 119.18(16)
C17 C16 C15 118.55(16)
C16 C17 C12 120.74(18)

loop_
_geom_bond_atom_site_label_1
_geom_bond_atom_site_label_2
_geom_bond_distance
N1 O3 1.213(2)
N1 O4 1.215(2)
N1 C15 1.474(2)
O1 C11 1.202(2)
O2 C11 1.3321(19)
O2 C1 1.4533(19)
C1 C6 1.528(2)
C1 C2 1.545(2)
C2 C8 1.528(3)
C2 C3 1.544(3)
C3 C9 1.521(3)
C3 C7 1.527(2)
C3 C4 1.535(3)
C4 C5 1.527(3)
C5 C6 1.534(3)
C6 C10 1.517(3)
C6 C7 1.533(2)
C11 C12 1.493(2)
C12 C13 1.380(2)
C12 C17 1.386(2)
C13 C14 1.378(3)
C14 C15 1.376(2)
C15 C16 1.378(3)
C16 C17 1.373(3)
